data_4301202
loop_
_publ_author_name
'Miloslav Pol\'a\<sek'
'Miroslava \<Sedinov\'a'
'Jan Kotek'
'Luce Vander Elst'
'Robert N. Muller'
'Petr Hermann'
'Ivan Luke\<s'

_publ_section_title
;
Pyridine-N-oxide Analogues of DOTA and Their Gadolinium(III) Complexes
Endowed with a Fast Water Exchange on the Square-Antiprismatic Isomer
;
_journal_name_full 'Inorganic Chemistry'
_journal_page_first 455
_journal_page_last 465
_journal_paper_doi 10.1021/ic801596v
_journal_volume 48
_journal_year 2009
_chemical_compound_source 'synthesized by the authors'
_chemical_formula_moiety 'C8 H10 N O3, Cl'
_chemical_formula_sum 'C8 H10 Cl N O3'
_chemical_formula_weight 203.62
_chemical_name_systematic
; 
 ? 
;
_space_group_IT_number 11
_symmetry_cell_setting monoclinic
_symmetry_space_group_name_Hall '-P 2yb'
_symmetry_space_group_name_H-M 'P 1 21/m 1'
_atom_sites_solution_hydrogens difmap
_atom_sites_solution_primary direct
_atom_sites_solution_secondary difmap
_audit_creation_method SHELXL-97
_cell_angle_alpha 90.00
_cell_angle_beta 93.1750(19)
_cell_angle_gamma 90.00
_cell_formula_units_Z 4
_cell_length_a 10.9361(3)
_cell_length_b 6.5821(2)
_cell_length_c 12.9236(4)
_cell_measurement_reflns_used 2289
_cell_measurement_temperature 150(1)
_cell_measurement_theta_max 27.48
_cell_measurement_theta_min 1.00
_cell_volume 928.85(5)
_computing_cell_refinement 'COLLECT and DENZO'
_computing_data_collection 'COLLECT (Hooft, 1998) and DENZO (Otwinowski & Minor, 1997)'
_computing_data_reduction 'COLLECT and DENZO'
_computing_structure_refinement 'SHELXL-97 (Sheldrick, 1997)'
_computing_structure_solution 'SIR92 (Altomare et al., 1994)'
_diffrn_ambient_temperature 150(1)
_diffrn_detector_area_resol_mean 9.091
_diffrn_measured_fraction_theta_full 0.996
_diffrn_measured_fraction_theta_max 0.996
_diffrn_measurement_device_type 'Nonius KappaCCD area detector'
_diffrn_measurement_method '\f and \w scans to fill the Ewald sphere'
_diffrn_radiation_monochromator graphite
_diffrn_radiation_source 'fine-focus sealed tube'
_diffrn_radiation_type MoK\a
_diffrn_radiation_wavelength 0.71073
_diffrn_reflns_av_R_equivalents 0.0206
_diffrn_reflns_av_sigmaI/netI 0.0292
_diffrn_reflns_limit_h_max 14
_diffrn_reflns_limit_h_min -14
_diffrn_reflns_limit_k_max 8
_diffrn_reflns_limit_k_min -8
_diffrn_reflns_limit_l_max 16
_diffrn_reflns_limit_l_min -16
_diffrn_reflns_number 4260
_diffrn_reflns_theta_full 27.51
_diffrn_reflns_theta_max 27.51
_diffrn_reflns_theta_min 1.58
_diffrn_standards_number 0
_exptl_absorpt_coefficient_mu 0.385
_exptl_absorpt_correction_type none
_exptl_crystal_colour colourless
_exptl_crystal_density_diffrn 1.456
_exptl_crystal_density_method 'not measured'
_exptl_crystal_description needle
_exptl_crystal_F_000 424
_exptl_crystal_size_max 0.25
_exptl_crystal_size_mid 0.13
_exptl_crystal_size_min 0.03
_refine_diff_density_max 0.305
_refine_diff_density_min -0.230
_refine_diff_density_rms 0.046
_refine_ls_extinction_method none
_refine_ls_goodness_of_fit_ref 1.063
_refine_ls_hydrogen_treatment constr
_refine_ls_matrix_type full
_refine_ls_number_parameters 157
_refine_ls_number_reflns 2318
_refine_ls_number_restraints 0
_refine_ls_restrained_S_all 1.063
_refine_ls_R_factor_all 0.0442
_refine_ls_R_factor_gt 0.0327
_refine_ls_shift/su_max 0.000
_refine_ls_shift/su_mean 0.000
_refine_ls_structure_factor_coef Fsqd
_refine_ls_weighting_details 'calc w=1/[\s^2^(Fo^2^)+(0.0386P)^2^+0.2766P] where P=(Fo^2^+2Fc^2^)/3'
_refine_ls_weighting_scheme calc
_refine_ls_wR_factor_gt 0.0776
_refine_ls_wR_factor_ref 0.0842
_reflns_number_gt 1900
_reflns_number_total 2318
_reflns_threshold_expression >2sigma(I)
_cod_data_source_file ic801596v_si_002_1.cif
_cod_data_source_block 2-olhcl
_cod_original_sg_symbol_H-M 'P 21/m'
_cod_database_code 4301202

loop_
_symmetry_equiv_pos_as_xyz
'x, y, z'
'-x, y+1/2, -z'
'-x, -y, -z'
'x, -y-1/2, z'

loop_
_atom_site_label
_atom_site_type_symbol
_atom_site_fract_x
_atom_site_fract_y
_atom_site_fract_z
_atom_site_U_iso_or_equiv
_atom_site_adp_type
_atom_site_occupancy
_atom_site_symmetry_multiplicity
_atom_site_calc_flag
_atom_site_refinement_flags
_atom_site_disorder_assembly
_atom_site_disorder_group
Cl1 Cl -0.00933(4) 0.2500 0.59479(4) 0.02944(14) Uani 1 2 d S . .
Cl2 Cl 0.48327(4) 0.2500 0.35616(4) 0.02681(14) Uani 1 2 d S . .
N1A N -0.08056(15) 0.2500 0.36193(13) 0.0257(4) Uani 1 2 d S . .
H11A H -0.0594 0.2500 0.4332 0.031 Uiso 1 2 d SR . .
C2A C 0.01154(17) 0.2500 0.29742(15) 0.0233(4) Uani 1 2 d S . .
C3A C -0.01644(18) 0.2500 0.19188(16) 0.0259(4) Uani 1 2 d S . .
H31A H 0.0458 0.2500 0.1457 0.031 Uiso 1 2 calc SR . .
C4A C -0.13821(18) 0.2500 0.15542(16) 0.0263(4) Uani 1 2 d S . .
C5A C -0.23048(18) 0.2500 0.22481(17) 0.0293(5) Uani 1 2 d S . .
H51A H -0.3123 0.2500 0.2010 0.035 Uiso 1 2 calc SR . .
C6A C -0.19916(18) 0.2500 0.32890(17) 0.0293(5) Uani 1 2 d S . .
H61A H -0.2598 0.2500 0.3766 0.035 Uiso 1 2 calc SR . .
C7A C 0.13925(17) 0.2500 0.34556(16) 0.0273(4) Uani 1 2 d S . .
H71A H 0.1524 0.3696 0.3886 0.033 Uiso 0.50 1 calc PR . .
H72A H 0.1524 0.1304 0.3886 0.033 Uiso 0.50 1 calc PR . .
O71A O 0.22097(13) 0.2500 0.26483(11) 0.0381(4) Uani 1 2 d S . .
H7A H 0.2879 0.2500 0.2901 0.046 Uiso 1 2 d SR . .
C8A C -0.17161(18) 0.2500 0.04122(17) 0.0299(5) Uani 1 2 d S . .
O81A O -0.07213(13) 0.2500 -0.01307(11) 0.0365(4) Uani 1 2 d S . .
C9A C -0.0923(2) 0.2500 -0.12488(16) 0.0396(6) Uani 1 2 d S . .
H91A H -0.1402 0.1314 -0.1464 0.048 Uiso 1 1 d R . .
H92A H -0.0146 0.2500 -0.1537 0.048 Uiso 1 2 d SR . .
O82A O -0.27553(13) 0.2500 0.00484(13) 0.0410(4) Uani 1 2 d S . .
N1B N 0.47393(15) 0.2500 0.59590(13) 0.0255(4) Uani 1 2 d S . .
H11B H 0.5066 0.2500 0.5327 0.031 Uiso 1 2 d SR . .
C2B C 0.55063(18) 0.2500 0.67968(16) 0.0260(4) Uani 1 2 d S . .
C3B C 0.50302(18) 0.2500 0.77696(16) 0.0260(4) Uani 1 2 d S . .
H31B H 0.5553 0.2500 0.8362 0.031 Uiso 1 2 calc SR . .
C4B C 0.37847(18) 0.2500 0.78541(16) 0.0252(4) Uani 1 2 d S . .
C5B C 0.30080(18) 0.2500 0.69622(16) 0.0291(5) Uani 1 2 d S . .
H51B H 0.2162 0.2500 0.7009 0.035 Uiso 1 2 calc SR . .
C6B C 0.35114(19) 0.2500 0.60166(17) 0.0297(5) Uani 1 2 d S . .
H61B H 0.3007 0.2500 0.5413 0.036 Uiso 1 2 calc SR . .
C7B C 0.68570(18) 0.2500 0.66896(17) 0.0332(5) Uani 1 2 d S . .
H71B H 0.7214 0.3693 0.7027 0.040 Uiso 0.50 1 calc PR . .
H72B H 0.7214 0.1307 0.7027 0.040 Uiso 0.50 1 calc PR . .
O71B O 0.71232(14) 0.2500 0.56385(12) 0.0530(5) Uani 1 2 d S . .
H7B H 0.7862 0.2500 0.5608 0.064 Uiso 1 2 d SR . .
C8B C 0.32414(19) 0.2500 0.88964(17) 0.0300(5) Uani 1 2 d S . .
O81B O 0.41050(14) 0.2500 0.96532(11) 0.0389(4) Uani 1 2 d S . .
C9B C 0.3690(2) 0.2500 1.07033(18) 0.0465(6) Uani 1 2 d S . .
H91B H 0.4384 0.2500 1.1123 0.056 Uiso 1 2 d SR . .
H92B H 0.3195 0.1309 1.0770 0.056 Uiso 1 1 d R . .
O82B O 0.21566(14) 0.2500 0.90162(13) 0.0455(4) Uani 1 2 d S . .

loop_
_atom_site_aniso_label
_atom_site_aniso_U_11
_atom_site_aniso_U_22
_atom_site_aniso_U_33
_atom_site_aniso_U_23
_atom_site_aniso_U_13
_atom_site_aniso_U_12
Cl1 0.0230(2) 0.0363(3) 0.0289(3) 0.000 0.00010(19) 0.000
Cl2 0.0204(2) 0.0325(3) 0.0274(3) 0.000 -0.00004(18) 0.000
N1A 0.0236(8) 0.0307(9) 0.0228(9) 0.000 0.0022(7) 0.000
C2A 0.0192(9) 0.0246(10) 0.0262(10) 0.000 0.0007(8) 0.000
C3A 0.0202(9) 0.0304(10) 0.0270(11) 0.000 0.0009(8) 0.000
C4A 0.0222(10) 0.0271(10) 0.0292(11) 0.000 -0.0021(8) 0.000
C5A 0.0187(9) 0.0321(11) 0.0368(12) 0.000 -0.0015(8) 0.000
C6A 0.0208(10) 0.0319(11) 0.0356(12) 0.000 0.0047(8) 0.000
C7A 0.0215(10) 0.0368(11) 0.0236(10) 0.000 0.0006(8) 0.000
O71A 0.0175(7) 0.0706(11) 0.0263(8) 0.000 0.0018(6) 0.000
C8A 0.0260(10) 0.0329(11) 0.0304(11) 0.000 -0.0028(9) 0.000
O81A 0.0265(8) 0.0581(10) 0.0244(8) 0.000 -0.0030(6) 0.000
C9A 0.0389(13) 0.0566(15) 0.0229(11) 0.000 -0.0031(9) 0.000
O82A 0.0249(8) 0.0581(11) 0.0387(9) 0.000 -0.0104(7) 0.000
N1B 0.0255(8) 0.0271(9) 0.0239(9) 0.000 0.0022(7) 0.000
C2B 0.0238(10) 0.0274(10) 0.0267(11) 0.000 0.0005(8) 0.000
C3B 0.0223(9) 0.0268(10) 0.0287(11) 0.000 -0.0002(8) 0.000
C4B 0.0232(9) 0.0245(10) 0.0278(11) 0.000 0.0007(8) 0.000
C5B 0.0199(10) 0.0352(11) 0.0322(11) 0.000 0.0003(8) 0.000
C6B 0.0270(10) 0.0311(11) 0.0303(11) 0.000 -0.0045(9) 0.000
C7B 0.0226(10) 0.0488(14) 0.0286(11) 0.000 0.0051(8) 0.000
O71B 0.0226(8) 0.1089(16) 0.0279(8) 0.000 0.0042(6) 0.000
C8B 0.0262(10) 0.0336(11) 0.0307(11) 0.000 0.0047(9) 0.000
O81B 0.0309(8) 0.0617(11) 0.0242(8) 0.000 0.0025(6) 0.000
C9B 0.0491(15) 0.0639(17) 0.0270(12) 0.000 0.0066(11) 0.000
O82B 0.0257(8) 0.0738(12) 0.0379(9) 0.000 0.0086(7) 0.000

loop_
_atom_type_symbol
_atom_type_description
_atom_type_scat_dispersion_real
_atom_type_scat_dispersion_imag
_atom_type_scat_source
C C 0.0033 0.0016 'International Tables Vol C Tables 4.2.6.8 and 6.1.1.4'
H H 0.0000 0.0000 'International Tables Vol C Tables 4.2.6.8 and 6.1.1.4'
N N 0.0061 0.0033 'International Tables Vol C Tables 4.2.6.8 and 6.1.1.4'
O O 0.0106 0.0060 'International Tables Vol C Tables 4.2.6.8 and 6.1.1.4'
Cl Cl 0.1484 0.1585 'International Tables Vol C Tables 4.2.6.8 and 6.1.1.4'

loop_
_geom_angle_atom_site_label_1
_geom_angle_atom_site_label_2
_geom_angle_atom_site_label_3
_geom_angle
_geom_angle_site_symmetry_1
_geom_angle_site_symmetry_3
_geom_angle_publ_flag
C2A N1A C6A 123.18(18) . . ?
C2A N1A H11A 117.2 . . ?
C6A N1A H11A 119.6 . . ?
N1A C2A C3A 118.71(17) . . ?
N1A C2A C7A 117.17(17) . . ?
C3A C2A C7A 124.12(17) . . ?
C2A C3A C4A 119.42(18) . . ?
C2A C3A H31A 120.3 . . ?
C4A C3A H31A 120.3 . . ?
C5A C4A C3A 119.96(19) . . ?
C5A C4A C8A 119.33(18) . . ?
C3A C4A C8A 120.71(18) . . ?
C6A C5A C4A 118.94(18) . . ?
C6A C5A H51A 120.5 . . ?
C4A C5A H51A 120.5 . . ?
N1A C6A C5A 119.78(18) . . ?
N1A C6A H61A 120.1 . . ?
C5A C6A H61A 120.1 . . ?
O71A C7A C2A 107.89(16) . . ?
O71A C7A H71A 110.1 . . ?
C2A C7A H71A 110.1 . . ?
O71A C7A H72A 110.1 . . ?
C2A C7A H72A 110.1 . . ?
H71A C7A H72A 108.4 . . ?
C7A O71A H7A 107.9 . . ?
O82A C8A O81A 125.2(2) . . ?
O82A C8A C4A 123.8(2) . . ?
O81A C8A C4A 110.98(17) . . ?
C8A O81A C9A 116.29(16) . . ?
O81A C9A H91A 109.6 . . ?
O81A C9A H92A 107.5 . . ?
H91A C9A H92A 111.6 . . ?
C2B N1B C6B 122.61(18) . . ?
C2B N1B H11B 118.0 . . ?
C6B N1B H11B 119.4 . . ?
N1B C2B C3B 119.05(18) . . ?
N1B C2B C7B 120.44(18) . . ?
C3B C2B C7B 120.51(18) . . ?
C4B C3B C2B 119.74(19) . . ?
C4B C3B H31B 120.1 . . ?
C2B C3B H31B 120.1 . . ?
C3B C4B C5B 119.76(19) . . ?
C3B C4B C8B 120.99(18) . . ?
C5B C4B C8B 119.24(18) . . ?
C6B C5B C4B 118.81(19) . . ?
C6B C5B H51B 120.6 . . ?
C4B C5B H51B 120.6 . . ?
N1B C6B C5B 120.02(19) . . ?
N1B C6B H61B 120.0 . . ?
C5B C6B H61B 120.0 . . ?
O71B C7B C2B 110.44(18) . . ?
O71B C7B H71B 109.6 . . ?
C2B C7B H71B 109.6 . . ?
O71B C7B H72B 109.6 . . ?
C2B C7B H72B 109.6 . . ?
H71B C7B H72B 108.1 . . ?
C7B O71B H7B 107.9 . . ?
O82B C8B O81B 125.0(2) . . ?
O82B C8B C4B 123.8(2) . . ?
O81B C8B C4B 111.21(17) . . ?
C8B O81B C9B 116.30(17) . . ?
O81B C9B H91B 105.2 . . ?
O81B C9B H92B 106.9 . . ?
H91B C9B H92B 113.8 . . ?

loop_
_geom_bond_atom_site_label_1
_geom_bond_atom_site_label_2
_geom_bond_distance
_geom_bond_site_symmetry_2
_geom_bond_publ_flag
N1A C2A 1.342(2) . ?
N1A C6A 1.343(3) . ?
N1A H11A 0.9368 . ?
C2A C3A 1.381(3) . ?
C2A C7A 1.497(3) . ?
C3A C4A 1.388(3) . ?
C3A H31A 0.9300 . ?
C4A C5A 1.387(3) . ?
C4A C8A 1.501(3) . ?
C5A C6A 1.370(3) . ?
C5A H51A 0.9300 . ?
C6A H61A 0.9300 . ?
C7A O71A 1.411(2) . ?
C7A H71A 0.9700 . ?
C7A H72A 0.9700 . ?
O71A H7A 0.7851 . ?
C8A O82A 1.206(2) . ?
C8A O81A 1.327(3) . ?
O81A C9A 1.450(3) . ?
C9A H91A 0.9718 . ?
C9A H92A 0.9467 . ?
N1B C2B 1.332(3) . ?
N1B C6B 1.349(3) . ?
N1B H11B 0.9088 . ?
C2B C3B 1.387(3) . ?
C2B C7B 1.491(3) . ?
C3B C4B 1.372(3) . ?
C3B H31B 0.9300 . ?
C4B C5B 1.393(3) . ?
C4B C8B 1.502(3) . ?
C5B C6B 1.368(3) . ?
C5B H51B 0.9300 . ?
C6B H61B 0.9300 . ?
C7B O71B 1.405(3) . ?
C7B H71B 0.9700 . ?
C7B H72B 0.9700 . ?
O71B H7B 0.8111 . ?
C8B O82B 1.205(3) . ?
C8B O81B 1.321(3) . ?
O81B C9B 1.455(3) . ?
C9B H91B 0.9083 . ?
C9B H92B 0.9592 . ?
